data_4029123
loop_
_publ_author_name
'Singleton, Michael L.'
'Castellucci, Nicola'
'Massip, St\'ephane'
'Kauffmann, Brice'
'Ferrand, Yann'
'Huc, Ivan'

_publ_section_title
;
 Synthesis of 1,8-diazaanthracenes as building blocks for internally
 functionalized aromatic oligoamide foldamers.
;
_journal_issue 5
_journal_name_full 'The Journal of organic chemistry'
_journal_page_first 2115
_journal_page_last 2122
_journal_paper_doi 10.1021/jo402852m
_journal_volume 79
_journal_year 2014
_chemical_formula_sum 'C25 H29 Br N2 O6'
_chemical_formula_weight 533.41
_chemical_name_systematic
; 
 ? 
;
_space_group_IT_number 2
_symmetry_cell_setting triclinic
_symmetry_space_group_name_Hall '-P 1'
_symmetry_space_group_name_H-M 'P -1'
_atom_sites_solution_hydrogens geom
_atom_sites_solution_primary direct
_atom_sites_solution_secondary difmap
_audit_creation_method SHELXL-97
_cell_angle_alpha 112.60(3)
_cell_angle_beta 99.94(4)
_cell_angle_gamma 95.09(4)
_cell_formula_units_Z 2
_cell_length_a 9.505(5)
_cell_length_b 10.865(5)
_cell_length_c 12.959(6)
_cell_measurement_reflns_used 1068
_cell_measurement_temperature 113(2)
_cell_measurement_theta_max 71.75
_cell_measurement_theta_min 6.54
_cell_volume 1199.2(11)
_computing_cell_refinement 'CrystalClear (Rigaku/MSC Inc., 2005)'
_computing_data_collection 'CrystalClear (Rigaku/MSC Inc., 2005)'
_computing_data_reduction 'CrystalClear (Rigaku/MSC Inc., 2005)'
_computing_structure_refinement 'SHELXL (Sheldrick, 2008)'
_computing_structure_solution 'SHELXS (Sheldrick, 2008)'
_diffrn_ambient_temperature 113(2)
_diffrn_measured_fraction_theta_full 0.494
_diffrn_measured_fraction_theta_max 0.494
_diffrn_measurement_device_type 'Rigaku RAXIS Rapid'
_diffrn_measurement_method \w-scans
_diffrn_radiation_monochromator confocal
_diffrn_radiation_source 'micro-focus rotating anode'
_diffrn_radiation_type CuK\a
_diffrn_radiation_wavelength 1.54178
_diffrn_reflns_av_R_equivalents 0.0981
_diffrn_reflns_av_sigmaI/netI 0.1934
_diffrn_reflns_limit_h_max 8
_diffrn_reflns_limit_h_min -6
_diffrn_reflns_limit_k_max 13
_diffrn_reflns_limit_k_min -9
_diffrn_reflns_limit_l_max 15
_diffrn_reflns_limit_l_min -15
_diffrn_reflns_number 3044
_diffrn_reflns_theta_full 71.75
_diffrn_reflns_theta_max 71.75
_diffrn_reflns_theta_min 6.54
_exptl_absorpt_coefficient_mu 2.708
_exptl_absorpt_correction_T_max 0.9478
_exptl_absorpt_correction_T_min 0.7030
_exptl_absorpt_correction_type multi-scan
_exptl_absorpt_process_details 'CrystalClear (Rigaku/MSC Inc., 2005)'
_exptl_crystal_colour orange
_exptl_crystal_density_diffrn 1.477
_exptl_crystal_density_method 'not measured'
_exptl_crystal_description plate
_exptl_crystal_F_000 552
_exptl_crystal_size_max 0.14
_exptl_crystal_size_mid 0.09
_exptl_crystal_size_min 0.02
_refine_diff_density_max 0.903
_refine_diff_density_min -1.006
_refine_diff_density_rms 0.132
_refine_ls_extinction_method none
_refine_ls_goodness_of_fit_ref 1.051
_refine_ls_hydrogen_treatment constr
_refine_ls_matrix_type full
_refine_ls_number_parameters 301
_refine_ls_number_reflns 2321
_refine_ls_number_restraints 26
_refine_ls_restrained_S_all 1.049
_refine_ls_R_factor_all 0.1552
_refine_ls_R_factor_gt 0.1141
_refine_ls_shift/su_max 0.000
_refine_ls_shift/su_mean 0.000
_refine_ls_structure_factor_coef Fsqd
_refine_ls_weighting_details 'calc w=1/[\s^2^(Fo^2^)+(0.0437P)^2^+1.5326P] where P=(Fo^2^+2Fc^2^)/3'
_refine_ls_weighting_scheme calc
_refine_ls_wR_factor_gt 0.2167
_refine_ls_wR_factor_ref 0.2423
_reflns_number_gt 1068
_reflns_number_total 2321
_reflns_threshold_expression >2sigma(I)
_cod_data_source_file jo402852m_si_002.cif
_cod_data_source_block ms_a-ch2br
_cod_original_cell_volume 1199.2(10)
_cod_original_sg_symbol_H-M P-1
_cod_database_code 4029123

loop_
_symmetry_equiv_pos_as_xyz
'x, y, z'
'-x, -y, -z'

loop_
_atom_site_label
_atom_site_type_symbol
_atom_site_fract_x
_atom_site_fract_y
_atom_site_fract_z
_atom_site_U_iso_or_equiv
_atom_site_adp_type
_atom_site_occupancy
_atom_site_symmetry_multiplicity
_atom_site_calc_flag
_atom_site_refinement_flags
N1 N 0.2483(14) 0.9652(12) 0.3612(10) 0.075(5) Uani 1 1 d .
C2 C 0.3023(11) 0.9245(11) 0.4463(8) 0.076(6) Uani 1 1 d G
C3 C 0.3914(11) 0.8279(11) 0.4155(6) 0.079(6) Uani 1 1 d GU
C4 C 0.4479(10) 0.7744(9) 0.4923(9) 0.082(7) Uani 1 1 d G
C9 C 0.4152(11) 0.8176(10) 0.5999(8) 0.054(5) Uani 1 1 d G
C10 C 0.3261(11) 0.9142(11) 0.6306(6) 0.056(5) Uani 1 1 d G
H10 H 0.3037 0.9437 0.7041 0.067 Uiso 1 1 calc R
C11 C 0.2696(10) 0.9677(10) 0.5538(9) 0.090(7) Uani 1 1 d G
N5 N 0.5513(12) 0.6914(11) 0.4649(8) 0.059(4) Uani 1 1 d .
C15 C 0.723(2) 0.5574(16) 0.5055(15) 0.062(6) Uani 1 1 d DU
C7 C 0.5650(19) 0.6684(16) 0.6410(12) 0.060(6) Uani 1 1 d .
H7 H 0.6071 0.6277 0.6891 0.072 Uiso 1 1 calc R
C8 C 0.4641(19) 0.7536(16) 0.6774(13) 0.056(6) Uani 1 1 d .
C12 C 0.1864(16) 1.0779(15) 0.5825(12) 0.068(6) Uani 1 1 d .
C13 C 0.1300(15) 1.1192(13) 0.5002(11) 0.080(5) Uani 1 1 d .
H13 H 0.0693 1.1860 0.5142 0.096 Uiso 1 1 calc R
C14 C 0.1670(18) 1.0563(15) 0.3897(12) 0.067(7) Uani 1 1 d D
C33 C 0.4246(13) 0.7786(11) 0.3003(9) 0.048(4) Uani 1 1 d U
H33A H 0.5229 0.7548 0.3057 0.057 Uiso 1 1 calc R
H33B H 0.4238 0.8518 0.2727 0.057 Uiso 1 1 calc R
Br34 Br 0.28201(18) 0.61757(16) 0.18817(12) 0.0905(10) Uani 1 1 d U
C6 C 0.605(2) 0.6415(16) 0.5382(13) 0.078(7) Uani 1 1 d D
O16 O 0.7757(11) 0.5418(10) 0.4230(9) 0.075(4) Uani 1 1 d U
O17 O 0.7626(11) 0.5046(9) 0.5816(7) 0.077(4) Uani 1 1 d U
C18 C 0.8802(18) 0.4309(15) 0.5705(12) 0.088(7) Uani 1 1 d .
H18A H 0.8548 0.3512 0.4973 0.131 Uiso 1 1 calc R
H18B H 0.8996 0.4019 0.6338 0.131 Uiso 1 1 calc R
H18C H 0.9668 0.4888 0.5729 0.131 Uiso 1 1 calc R
O19 O 0.4156(11) 0.7830(9) 0.7705(8) 0.079(4) Uani 1 1 d .
C20 C 0.4502(17) 0.7053(14) 0.8363(11) 0.082(6) Uani 1 1 d .
H20A H 0.5518 0.7367 0.8808 0.098 Uiso 1 1 calc R
H20B H 0.4394 0.6086 0.7845 0.098 Uiso 1 1 calc R
C21 C 0.3472(16) 0.7231(15) 0.9176(12) 0.056(5) Uani 1 1 d .
H21 H 0.3741 0.6687 0.9628 0.068 Uiso 1 1 calc R
C22 C 0.1885(15) 0.6640(14) 0.8495(11) 0.085(6) Uani 1 1 d .
H22A H 0.1570 0.7166 0.8056 0.127 Uiso 1 1 calc R
H22B H 0.1258 0.6685 0.9030 0.127 Uiso 1 1 calc R
H22C H 0.1823 0.5695 0.7967 0.127 Uiso 1 1 calc R
C23 C 0.363(2) 0.8695(16) 1.0036(12) 0.111(7) Uani 1 1 d .
H23A H 0.4615 0.8998 1.0513 0.166 Uiso 1 1 calc R
H23B H 0.2933 0.8753 1.0525 0.166 Uiso 1 1 calc R
H23C H 0.3431 0.9273 0.9623 0.166 Uiso 1 1 calc R
O24 O 0.1705(10) 1.1268(10) 0.6921(8) 0.062(3) Uani 1 1 d .
C25 C 0.1167(16) 1.2518(15) 0.7321(11) 0.084(6) Uani 1 1 d .
H25A H 0.0100 1.2348 0.7049 0.100 Uiso 1 1 calc R
H25B H 0.1590 1.3133 0.7013 0.100 Uiso 1 1 calc R
C26 C 0.1560(15) 1.3154(13) 0.8592(10) 0.068(5) Uani 1 1 d .
H26 H 0.1183 1.4028 0.8846 0.081 Uiso 1 1 calc R
C27 C 0.0882(15) 1.2290(13) 0.9130(10) 0.074(5) Uani 1 1 d .
H27A H -0.0176 1.2150 0.8891 0.111 Uiso 1 1 calc R
H27B H 0.1178 1.2753 0.9967 0.111 Uiso 1 1 calc R
H27C H 0.1210 1.1413 0.8876 0.111 Uiso 1 1 calc R
C28 C 0.3234(16) 1.3487(14) 0.9022(10) 0.098(6) Uani 1 1 d .
H28A H 0.3610 1.2659 0.8969 0.146 Uiso 1 1 calc R
H28B H 0.3488 1.4150 0.9822 0.146 Uiso 1 1 calc R
H28C H 0.3661 1.3863 0.8547 0.146 Uiso 1 1 calc R
C29 C 0.105(2) 1.1153(16) 0.3077(15) 0.062(7) Uani 1 1 d D
O30 O 0.0232(13) 1.1954(11) 0.3248(9) 0.089(5) Uani 1 1 d .
O31 O 0.1633(12) 1.0714(9) 0.2120(8) 0.076(4) Uani 1 1 d .
C32 C 0.1212(15) 1.1304(14) 0.1318(10) 0.096(6) Uani 1 1 d .
H32A H 0.0152 1.1150 0.1083 0.144 Uiso 1 1 calc R
H32B H 0.1615 1.0886 0.0643 0.144 Uiso 1 1 calc R
H32C H 0.1582 1.2279 0.1681 0.144 Uiso 1 1 calc R

loop_
_atom_site_aniso_label
_atom_site_aniso_U_11
_atom_site_aniso_U_22
_atom_site_aniso_U_33
_atom_site_aniso_U_23
_atom_site_aniso_U_13
_atom_site_aniso_U_12
N1 0.073(12) 0.062(8) 0.074(8) 0.033(8) -0.018(8) -0.017(8)
C2 0.067(14) 0.065(10) 0.093(12) 0.049(10) -0.026(10) 0.003(9)
C3 0.083(12) 0.092(10) 0.048(6) 0.043(7) -0.023(7) -0.044(9)
C4 0.079(15) 0.067(11) 0.083(11) 0.039(10) -0.024(11) -0.024(10)
C9 0.056(13) 0.050(9) 0.047(9) 0.011(8) 0.005(8) 0.014(9)
C10 0.066(13) 0.056(9) 0.032(7) 0.000(8) 0.028(8) 0.002(9)
C11 0.126(16) 0.064(11) 0.056(9) 0.033(9) -0.036(10) -0.028(11)
N5 0.045(9) 0.070(8) 0.057(7) 0.034(7) -0.005(6) -0.017(7)
C15 0.060(14) 0.055(10) 0.066(10) 0.029(9) -0.001(8) -0.009(10)
C7 0.054(15) 0.082(13) 0.045(10) 0.030(10) 0.015(9) -0.002(10)
C8 0.046(14) 0.075(12) 0.032(8) 0.006(9) 0.011(9) 0.006(10)
C12 0.067(13) 0.073(10) 0.065(10) 0.046(9) -0.001(9) -0.027(9)
C13 0.096(12) 0.058(9) 0.072(9) 0.041(8) -0.033(8) -0.025(8)
C14 0.078(15) 0.062(11) 0.053(9) 0.033(10) -0.014(10) -0.010(10)
C33 0.031(10) 0.049(7) 0.072(7) 0.029(7) 0.013(7) 0.026(6)
Br34 0.1004(17) 0.0824(13) 0.0701(11) 0.0268(10) -0.0011(11) -0.0174(11)
C6 0.095(16) 0.062(11) 0.057(10) 0.027(9) -0.017(11) -0.028(10)
O16 0.070(9) 0.081(8) 0.077(7) 0.046(7) 0.003(6) -0.001(6)
O17 0.073(9) 0.078(7) 0.087(6) 0.054(6) -0.005(7) -0.003(6)
C18 0.080(14) 0.102(13) 0.107(12) 0.080(11) 0.004(11) 0.005(11)
O19 0.098(9) 0.071(7) 0.062(6) 0.044(6) -0.016(6) -0.019(6)
C20 0.098(16) 0.081(11) 0.067(9) 0.046(9) -0.008(10) -0.003(10)
C21 0.043(12) 0.084(12) 0.052(8) 0.027(9) 0.029(8) 0.031(10)
C22 0.090(14) 0.096(12) 0.070(9) 0.047(9) 0.000(9) -0.003(10)
C23 0.149(18) 0.101(14) 0.074(10) 0.043(11) 0.001(11) -0.006(13)
O24 0.073(8) 0.058(6) 0.061(6) 0.029(6) 0.014(5) 0.014(6)
C25 0.101(14) 0.078(11) 0.070(9) 0.048(10) -0.012(9) -0.011(10)
C26 0.086(13) 0.057(9) 0.053(8) 0.024(7) -0.003(8) -0.003(9)
C27 0.085(13) 0.085(11) 0.066(9) 0.035(9) 0.041(9) 0.021(10)
C28 0.123(16) 0.087(11) 0.057(8) 0.027(8) -0.019(9) -0.022(11)
C29 0.065(16) 0.048(10) 0.067(11) 0.022(10) 0.011(11) 0.005(10)
O30 0.112(13) 0.068(8) 0.074(7) 0.037(7) -0.017(8) -0.009(7)
O31 0.092(10) 0.063(7) 0.066(6) 0.032(6) -0.001(7) -0.004(6)
C32 0.113(13) 0.112(12) 0.071(9) 0.068(9) -0.018(9) -0.010(10)

loop_
_atom_type_symbol
_atom_type_description
_atom_type_scat_dispersion_real
_atom_type_scat_dispersion_imag
_atom_type_scat_source
C C 0.0181 0.0091 'International Tables Vol C Tables 4.2.6.8 and 6.1.1.4'
H H 0.0000 0.0000 'International Tables Vol C Tables 4.2.6.8 and 6.1.1.4'
Br Br -0.6763 1.2805 'International Tables Vol C Tables 4.2.6.8 and 6.1.1.4'
N N 0.0311 0.0180 'International Tables Vol C Tables 4.2.6.8 and 6.1.1.4'
O O 0.0492 0.0322 'International Tables Vol C Tables 4.2.6.8 and 6.1.1.4'

loop_
_geom_angle_atom_site_label_1
_geom_angle_atom_site_label_2
_geom_angle_atom_site_label_3
_geom_angle
C14 N1 C2 114.8(14)
N1 C2 C3 114.5(11)
N1 C2 C11 125.5(11)
C3 C2 C11 120.0
C2 C3 C4 120.0
C2 C3 C33 120.7(9)
C4 C3 C33 119.3(9)
N5 C4 C9 121.0(9)
N5 C4 C3 118.4(9)
C9 C4 C3 120.0
C4 C9 C10 120.0
C4 C9 C8 120.2(12)
C10 C9 C8 119.6(12)
C11 C10 C9 120.0
C10 C11 C2 120.0
C10 C11 C12 123.6(9)
C2 C11 C12 116.2(10)
C6 N5 C4 118.3(14)
O16 C15 O17 125(2)
O16 C15 C6 125.0(16)
O17 C15 C6 110.1(17)
C6 C7 C8 122.7(17)
O19 C8 C7 127.9(15)
O19 C8 C9 118.7(17)
C7 C8 C9 113.4(16)
O24 C12 C13 126.3(16)
O24 C12 C11 114.3(11)
C13 C12 C11 119.3(14)
C12 C13 C14 116.7(15)
N1 C14 C13 127.0(13)
N1 C14 C29 121.1(18)
C13 C14 C29 111.9(16)
C3 C33 Br34 111.8(7)
N5 C6 C7 123(2)
N5 C6 C15 115.4(16)
C7 C6 C15 121.4(17)
C15 O17 C18 118.4(14)
C8 O19 C20 117.1(14)
O19 C20 C21 108.6(13)
C23 C21 C20 112.9(13)
C23 C21 C22 111.8(14)
C20 C21 C22 110.9(11)
C12 O24 C25 116.7(11)
O24 C25 C26 109.3(11)
C25 C26 C27 112.8(11)
C25 C26 C28 110.1(12)
C27 C26 C28 110.9(10)
O30 C29 O31 124.2(15)
O30 C29 C14 126(2)
O31 C29 C14 110.1(17)
C29 O31 C32 115.1(12)

loop_
_geom_bond_atom_site_label_1
_geom_bond_atom_site_label_2
_geom_bond_distance
N1 C14 1.291(18)
N1 C2 1.376(12)
C2 C3 1.3900
C2 C11 1.3900
C3 C4 1.3900
C3 C33 1.481(13)
C4 N5 1.392(13)
C4 C9 1.3900
C9 C10 1.3900
C9 C8 1.463(15)
C10 C11 1.3900
C11 C12 1.457(17)
N5 C6 1.318(15)
C15 O16 1.216(19)
C15 O17 1.337(15)
C15 C6 1.524(15)
C7 C6 1.379(19)
C7 C8 1.406(18)
C8 O19 1.301(17)
C12 O24 1.353(15)
C12 C13 1.357(14)
C13 C14 1.45(2)
C14 C29 1.505(14)
C33 Br34 1.988(11)
O17 C18 1.427(15)
O19 C20 1.433(12)
C20 C21 1.529(16)
C21 C23 1.528(17)
C21 C22 1.549(16)
O24 C25 1.431(15)
C25 C26 1.482(15)
C26 C27 1.528(14)
C26 C28 1.553(17)
C29 O30 1.200(19)
C29 O31 1.38(2)
O31 C32 1.436(11)

loop_
_geom_torsion_atom_site_label_1
_geom_torsion_atom_site_label_2
_geom_torsion_atom_site_label_3
_geom_torsion_atom_site_label_4
_geom_torsion
C14 N1 C2 C3 -179.1(10)
C14 N1 C2 C11 3.7(15)
N1 C2 C3 C4 -177.3(8)
C11 C2 C3 C4 0.0
N1 C2 C3 C33 1.2(10)
C11 C2 C3 C33 178.6(8)
C2 C3 C4 N5 -171.8(8)
C33 C3 C4 N5 9.6(9)
C2 C3 C4 C9 0.0
C33 C3 C4 C9 -178.6(8)
N5 C4 C9 C10 171.6(9)
C3 C4 C9 C10 0.0
N5 C4 C9 C8 -13.6(10)
C3 C4 C9 C8 174.8(9)
C4 C9 C10 C11 0.0
C8 C9 C10 C11 -174.8(8)
C9 C10 C11 C2 0.0
C9 C10 C11 C12 -174.2(9)
N1 C2 C11 C10 177.0(9)
C3 C2 C11 C10 0.0
N1 C2 C11 C12 -8.4(10)
C3 C2 C11 C12 174.6(9)
C9 C4 N5 C6 7.9(12)
C3 C4 N5 C6 179.6(8)
C6 C7 C8 O19 178.1(12)
C6 C7 C8 C9 -4.2(19)
C4 C9 C8 O19 -170.8(9)
C10 C9 C8 O19 4.0(14)
C4 C9 C8 C7 11.3(14)
C10 C9 C8 C7 -173.9(9)
C10 C11 C12 O24 1.3(13)
C2 C11 C12 O24 -173.1(7)
C10 C11 C12 C13 -177.0(8)
C2 C11 C12 C13 8.6(13)
O24 C12 C13 C14 177.2(12)
C11 C12 C13 C14 -4.7(16)
C2 N1 C14 C13 1(2)
C2 N1 C14 C29 177.4(10)
C12 C13 C14 N1 0(2)
C12 C13 C14 C29 -177.0(11)
C2 C3 C33 Br34 -90.4(8)
C4 C3 C33 Br34 88.2(7)
C4 N5 C6 C7 -0.5(17)
C4 N5 C6 C15 -177.0(9)
C8 C7 C6 N5 -1(2)
C8 C7 C6 C15 175.3(12)
O16 C15 C6 N5 5.1(19)
O17 C15 C6 N5 -175.7(9)
O16 C15 C6 C7 -171.5(13)
O17 C15 C6 C7 7.7(16)
O16 C15 O17 C18 3.9(19)
C6 C15 O17 C18 -175.3(10)
C7 C8 O19 C20 -11(2)
C9 C8 O19 C20 171.9(9)
C8 O19 C20 C21 -162.4(11)
O19 C20 C21 C23 -62.1(14)
O19 C20 C21 C22 64.2(14)
C13 C12 O24 C25 -14.4(18)
C11 C12 O24 C25 167.5(10)
C12 O24 C25 C26 -159.3(11)
O24 C25 C26 C27 -62.2(16)
O24 C25 C26 C28 62.2(14)
N1 C14 C29 O30 176.4(15)
C13 C14 C29 O30 -7(2)
N1 C14 C29 O31 -7.9(19)
C13 C14 C29 O31 169.1(11)
O30 C29 O31 C32 1(2)
C14 C29 O31 C32 -174.9(10)
